data_4003389
loop_
_publ_author_name
'Ashoka Sahadevan, Suchithra'
'Monni, Noemi'
'Abherv\'e, Alexandre'
'Marongiu, Daniela'
'Sarritzu, Valerio'
'Sestu, Nicola'
'Saba, Michele'
'Mura, Andrea'
'Bongiovanni, Giovanni'
'Cannas, Carla'
'Quochi, Francesco'
'Avarvari, Narcis'
'Mercuri, Maria Laura'

_publ_section_title
;
 Nanosheets of Two-Dimensional Neutral Coordination Polymers Based on
 Near-Infrared-Emitting Lanthanides and a Chlorocyananilate Ligand
;
_journal_issue 18
_journal_name_full 'Chemistry of Materials'
_journal_page_first 6575
_journal_paper_doi 10.1021/acs.chemmater.8b03399
_journal_volume 30
_journal_year 2018
_chemical_formula_moiety 'Nd2 C21 N3 O12 Cl3, C18 H42 N6 O6, C2 H4 Cl4'
_chemical_formula_sum 'C41 H46 Cl7 N9 Nd2 O18'
_chemical_formula_weight 1489.50
_space_group_IT_number 15
_space_group_name_Hall '-C 2yc'
_space_group_name_H-M_alt 'C 1 2/c 1'
_symmetry_cell_setting monoclinic
_symmetry_space_group_name_H-M 'C 1 2/c 1'
_atom_sites_solution_hydrogens geom
_atom_sites_solution_primary direct
_atom_sites_solution_secondary difmap
_audit_creation_method SHELXL-97
_cell_angle_alpha 90.00
_cell_angle_beta 98.162(2)
_cell_angle_gamma 90.00
_cell_formula_units_Z 4
_cell_length_a 13.8900(2)
_cell_length_b 23.0192(4)
_cell_length_c 18.1488(3)
_cell_measurement_reflns_used 8904
_cell_measurement_temperature 150.00(10)
_cell_measurement_theta_max 76.2790
_cell_measurement_theta_min 3.7130
_cell_volume 5744.06(16)
_computing_cell_refinement 'CrysAlisPro 1.171.38.41r (Rigaku OD, 2015)'
_computing_data_collection 'CrysAlisPro 1.171.38.41r (Rigaku OD, 2015)'
_computing_data_reduction 'CrysAlisPro 1.171.38.41r (Rigaku OD, 2015)'
_computing_molecular_graphics 'DIAMOND 3.2k (Crystal Impact GbR, 2014)'
_computing_publication_material 'WinGX publication routines (Farrugia, 2012)'
_computing_structure_refinement 'SHELXL-97 (Sheldrick, 1997)'
_computing_structure_solution 'SHELXL-97 (Sheldrick, 1997)'
_diffrn_ambient_temperature 150.00(10)
_diffrn_detector_area_resol_mean 5.1990
_diffrn_measured_fraction_theta_full 0.975
_diffrn_measured_fraction_theta_max 0.975
_diffrn_measurement_device_type 'SuperNova, Single source at offset, AtlasS2'
_diffrn_measurement_method '\w scans'
_diffrn_radiation_monochromator mirror
_diffrn_radiation_source 'fine-focus sealed tube'
_diffrn_radiation_type CuK\a
_diffrn_radiation_wavelength 1.54184
_diffrn_reflns_av_R_equivalents 0.0255
_diffrn_reflns_av_sigmaI/netI 0.0291
_diffrn_reflns_limit_h_max 15
_diffrn_reflns_limit_h_min -17
_diffrn_reflns_limit_k_max 28
_diffrn_reflns_limit_k_min -27
_diffrn_reflns_limit_l_max 22
_diffrn_reflns_limit_l_min -22
_diffrn_reflns_number 14212
_diffrn_reflns_theta_full 76.34
_diffrn_reflns_theta_max 76.34
_diffrn_reflns_theta_min 3.74
_exptl_absorpt_coefficient_mu 17.272
_exptl_absorpt_correction_T_max 1.00000
_exptl_absorpt_correction_T_min 0.38363
_exptl_absorpt_correction_type multi-scan
_exptl_absorpt_process_details
;
CrysAlisPro 1.171.38.41r (Rigaku Oxford Diffraction, 2015)
Empirical absorption correction using spherical harmonics,
 implemented in SCALE3 ABSPACK scaling algorithm.
;
_exptl_crystal_colour red
_exptl_crystal_density_diffrn 1.722
_exptl_crystal_density_method 'not measured'
_exptl_crystal_description prism
_exptl_crystal_F_000 2952
_exptl_crystal_size_max 0.1
_exptl_crystal_size_mid 0.05
_exptl_crystal_size_min 0.03
_refine_diff_density_max 1.008
_refine_diff_density_min -1.217
_refine_diff_density_rms 0.147
_refine_ls_extinction_method none
_refine_ls_goodness_of_fit_ref 1.107
_refine_ls_hydrogen_treatment constr
_refine_ls_matrix_type full
_refine_ls_number_parameters 366
_refine_ls_number_reflns 5875
_refine_ls_number_restraints 0
_refine_ls_restrained_S_all 1.107
_refine_ls_R_factor_all 0.0491
_refine_ls_R_factor_gt 0.0427
_refine_ls_shift/su_max 0.001
_refine_ls_shift/su_mean 0.000
_refine_ls_structure_factor_coef Fsqd
_refine_ls_weighting_details 'calc w=1/[\s^2^(Fo^2^)+(0.0447P)^2^+71.1360P] where P=(Fo^2^+2Fc^2^)/3'
_refine_ls_weighting_scheme calc
_refine_ls_wR_factor_gt 0.1014
_refine_ls_wR_factor_ref 0.1202
_reflns_number_gt 5653
_reflns_number_total 5875
_reflns_threshold_expression >2sigma(I)
_cod_data_source_file cm8b03399_si_003.cif
_cod_data_source_block 2
_cod_original_sg_symbol_H-M C2/c
_cod_database_code 4003389
_oxdiff_exptl_absorpt_empirical_full_min 0.720
_oxdiff_exptl_absorpt_empirical_full_max 1.749
_oxdiff_exptl_absorpt_empirical_details
;
Empirical correction (ABSPACK) includes:
- Absorption correction using spherical harmonics
- Frame scaling
;

loop_
_symmetry_equiv_pos_as_xyz
'x, y, z'
'-x, y, -z+1/2'
'x+1/2, y+1/2, z'
'-x+1/2, y+1/2, -z+1/2'
'-x, -y, -z'
'x, -y, z-1/2'
'-x+1/2, -y+1/2, -z'
'x+1/2, -y+1/2, z-1/2'

loop_
_atom_site_label
_atom_site_type_symbol
_atom_site_fract_x
_atom_site_fract_y
_atom_site_fract_z
_atom_site_U_iso_or_equiv
_atom_site_adp_type
_atom_site_occupancy
_atom_site_symmetry_multiplicity
_atom_site_calc_flag
_atom_site_refinement_flags
_atom_site_disorder_assembly
_atom_site_disorder_group
C1 C 0.4008(4) 0.5000(2) 0.5161(3) 0.0281(11) Uani 1 1 d . . .
C2 C 0.4797(4) 0.4620(2) 0.5594(3) 0.0300(11) Uani 1 1 d . . .
C3 C 0.4258(4) 0.5371(2) 0.4606(3) 0.0295(11) Uani 1 1 d . . .
C4 C 0.0739(3) 0.4548(2) 0.5027(3) 0.0206(9) Uani 1 1 d . . .
C5 C 0.0777(4) 0.5024(2) 0.5621(3) 0.0244(10) Uani 1 1 d . . .
C6 C 0.0050(4) 0.5448(2) 0.5571(3) 0.0274(11) Uani 1 1 d . . .
C7 C 0.2959(4) 0.3061(2) 0.5118(3) 0.0222(10) Uani 1 1 d . . .
C8 C 0.2142(4) 0.2868(2) 0.5545(3) 0.0216(10) Uani 1 1 d . . .
C9 C 0.1719(4) 0.2320(2) 0.5398(3) 0.0234(10) Uani 1 1 d . . .
C10 C 0.4020(4) 0.3413(3) 0.7705(3) 0.0331(12) Uani 1 1 d . . .
H10 H 0.4329 0.3724 0.7967 0.040 Uiso 1 1 calc R . .
C11 C 0.3603(10) 0.2403(4) 0.7662(7) 0.106(5) Uani 1 1 d . . .
H11A H 0.3730 0.2070 0.7979 0.160 Uiso 1 1 calc R . .
H11B H 0.3856 0.2337 0.7204 0.160 Uiso 1 1 calc R . .
H11C H 0.2914 0.2468 0.7560 0.160 Uiso 1 1 calc R . .
C12 C 0.4594(7) 0.2835(4) 0.8790(5) 0.068(3) Uani 1 1 d . . .
H12A H 0.4572 0.2435 0.8937 0.103 Uiso 1 1 calc R . .
H12B H 0.4294 0.3072 0.9128 0.103 Uiso 1 1 calc R . .
H12C H 0.5258 0.2953 0.8799 0.103 Uiso 1 1 calc R . .
C13 C 0.2833(4) 0.5197(3) 0.7539(3) 0.0334(12) Uani 1 1 d . . .
H13 H 0.2161 0.5155 0.7433 0.040 Uiso 1 1 calc R . .
C14 C 0.2516(6) 0.5899(4) 0.8460(5) 0.056(2) Uani 1 1 d . . .
H14A H 0.2887 0.6145 0.8823 0.084 Uiso 1 1 calc R . .
H14B H 0.2121 0.5641 0.8705 0.084 Uiso 1 1 calc R . .
H14C H 0.2107 0.6135 0.8109 0.084 Uiso 1 1 calc R . .
C15 C 0.4219(5) 0.5673(3) 0.8244(4) 0.0502(17) Uani 1 1 d . . .
H15A H 0.4336 0.5954 0.8637 0.075 Uiso 1 1 calc R . .
H15B H 0.4457 0.5820 0.7808 0.075 Uiso 1 1 calc R . .
H15C H 0.4550 0.5318 0.8398 0.075 Uiso 1 1 calc R . .
C16 C 0.1452(4) 0.3656(3) 0.7535(4) 0.0355(13) Uani 1 1 d . . .
H16 H 0.1612 0.3289 0.7376 0.043 Uiso 1 1 calc R . .
C17 C 0.0790(6) 0.4239(4) 0.8444(5) 0.061(2) Uani 1 1 d . . .
H17A H 0.0477 0.4177 0.8876 0.091 Uiso 1 1 calc R . .
H17B H 0.0366 0.4457 0.8081 0.091 Uiso 1 1 calc R . .
H17C H 0.1383 0.4451 0.8581 0.091 Uiso 1 1 calc R . .
C18 C 0.0754(7) 0.3163(5) 0.8508(6) 0.080(3) Uani 1 1 d . . .
H18A H 0.0444 0.3269 0.8929 0.120 Uiso 1 1 calc R . .
H18B H 0.1333 0.2945 0.8674 0.120 Uiso 1 1 calc R . .
H18C H 0.0318 0.2931 0.8172 0.120 Uiso 1 1 calc R . .
N4 N 0.4066(4) 0.2905(3) 0.8029(3) 0.0457(14) Uani 1 1 d . . .
N5 N 0.3173(4) 0.5563(2) 0.8072(3) 0.0388(12) Uani 1 1 d . . .
N6 N 0.1007(4) 0.3683(3) 0.8130(3) 0.0445(13) Uani 1 1 d . . .
O1 O 0.4537(3) 0.43304(18) 0.6110(2) 0.0306(8) Uani 1 1 d . . .
O2 O 0.3163(3) 0.49459(17) 0.5326(2) 0.0300(8) Uani 1 1 d . . .
O3 O 0.1403(3) 0.41851(16) 0.5110(2) 0.0286(8) Uani 1 1 d . . .
O4 O 0.1490(3) 0.49947(16) 0.6125(2) 0.0272(8) Uani 1 1 d . . .
O5 O 0.3297(3) 0.35606(15) 0.5264(2) 0.0252(7) Uani 1 1 d . . .
O6 O 0.1904(3) 0.32189(16) 0.6013(2) 0.0271(8) Uani 1 1 d . . .
O7 O 0.3588(3) 0.35077(19) 0.7067(2) 0.0363(9) Uani 1 1 d . . .
O8 O 0.3340(3) 0.49059(18) 0.7168(2) 0.0339(9) Uani 1 1 d . . .
O9 O 0.1673(3) 0.40734(18) 0.7175(2) 0.0325(9) Uani 1 1 d . . .
Nd1 Nd 0.272849(19) 0.419781(11) 0.620564(14) 0.02105(10) Uani 1 1 d . . .
Cl1 Cl 0.3378(8) 0.5779(5) 0.4115(6) 0.063(3) Uani 0.50 1 d P . .
Cl2 Cl 0.0083(4) 0.5938(3) 0.6269(3) 0.0478(11) Uani 0.50 1 d P . .
Cl3 Cl 0.0723(4) 0.21111(18) 0.5824(3) 0.0358(9) Uani 0.50 1 d P . .
C19 C 0.3300(19) 0.5783(10) 0.4106(11) 0.008(4) Uiso 0.50 1 d P . .
C20 C 0.0253(13) 0.6054(8) 0.6172(10) 0.018(4) Uiso 0.50 1 d P . .
C21 C 0.0967(13) 0.2109(9) 0.5982(10) 0.024(5) Uiso 0.50 1 d P . .
N1 N 0.0087(10) 0.6232(6) 0.6593(9) 0.062(4) Uani 0.50 1 d P . .
N2 N 0.2944(11) 0.6062(7) 0.3918(9) 0.066(4) Uani 0.50 1 d P . .
N3 N 0.0287(16) 0.2007(7) 0.6064(15) 0.113(9) Uani 0.50 1 d P . .
C1S C 0.2248(13) 0.1310(8) 0.9075(11) 0.143(6) Uiso 1 1 d . . .
H1S1 H 0.2619 0.1072 0.8777 0.171 Uiso 1 1 calc R A 1
H1S2 H 0.2012 0.1044 0.9425 0.171 Uiso 1 1 calc R A 1
Cl4B Cl 0.1398(6) 0.1456(4) 0.8578(5) 0.120(2) Uiso 0.50 1 d P B 1
Cl5B Cl 0.3061(6) 0.1685(4) 0.9584(4) 0.111(2) Uiso 0.50 1 d P B 1
Cl4 Cl 0.1585(5) 0.1584(3) 0.8144(4) 0.1032(18) Uiso 0.50 1 d P B 2
Cl5 Cl 0.2562(5) 0.1961(3) 0.9618(4) 0.0952(16) Uiso 0.50 1 d P B 2

loop_
_atom_site_aniso_label
_atom_site_aniso_U_11
_atom_site_aniso_U_22
_atom_site_aniso_U_33
_atom_site_aniso_U_23
_atom_site_aniso_U_13
_atom_site_aniso_U_12
C1 0.025(3) 0.025(3) 0.034(3) -0.004(2) 0.001(2) 0.000(2)
C2 0.040(3) 0.022(3) 0.029(3) -0.002(2) 0.009(2) -0.002(2)
C3 0.025(3) 0.029(3) 0.035(3) 0.003(2) 0.007(2) 0.004(2)
C4 0.015(2) 0.023(2) 0.024(2) -0.0012(19) 0.0029(18) 0.0001(18)
C5 0.032(3) 0.023(2) 0.019(2) 0.0017(19) 0.009(2) 0.003(2)
C6 0.033(3) 0.025(3) 0.024(2) -0.008(2) 0.002(2) 0.003(2)
C7 0.022(2) 0.022(2) 0.024(2) 0.0031(19) 0.0062(19) 0.0038(19)
C8 0.025(2) 0.019(2) 0.022(2) 0.0015(18) 0.0063(19) 0.0037(19)
C9 0.023(2) 0.023(2) 0.026(2) 0.001(2) 0.012(2) 0.0010(19)
C10 0.026(3) 0.036(3) 0.038(3) 0.000(2) 0.005(2) -0.002(2)
C11 0.150(11) 0.048(5) 0.097(8) 0.024(5) -0.064(8) -0.037(6)
C12 0.084(6) 0.069(6) 0.046(4) 0.018(4) -0.014(4) -0.016(5)
C13 0.034(3) 0.037(3) 0.030(3) -0.004(2) 0.007(2) -0.008(2)
C14 0.065(5) 0.055(4) 0.051(4) -0.019(4) 0.015(4) -0.002(4)
C15 0.049(4) 0.043(4) 0.056(4) -0.012(3) -0.001(3) -0.005(3)
C16 0.030(3) 0.032(3) 0.046(3) 0.001(3) 0.011(3) -0.003(2)
C17 0.039(4) 0.088(6) 0.062(5) -0.022(4) 0.027(4) -0.006(4)
C18 0.057(5) 0.101(8) 0.084(7) 0.055(6) 0.016(5) -0.011(5)
N4 0.046(3) 0.041(3) 0.045(3) 0.014(3) -0.013(3) -0.007(2)
N5 0.044(3) 0.036(3) 0.036(3) -0.012(2) 0.002(2) -0.006(2)
N6 0.035(3) 0.058(4) 0.044(3) 0.010(3) 0.020(2) -0.008(3)
O1 0.031(2) 0.032(2) 0.030(2) 0.0023(16) 0.0084(16) -0.0065(16)
O2 0.0264(19) 0.031(2) 0.035(2) 0.0047(16) 0.0107(16) 0.0034(15)
O3 0.028(2) 0.0274(19) 0.0297(19) -0.0047(15) 0.0025(15) 0.0083(15)
O4 0.0274(19) 0.0295(19) 0.0239(17) -0.0050(15) 0.0007(15) 0.0058(15)
O5 0.0248(18) 0.0215(17) 0.0306(19) -0.0017(14) 0.0085(14) -0.0004(14)
O6 0.032(2) 0.0240(18) 0.0275(18) -0.0044(15) 0.0134(15) -0.0002(15)
O7 0.032(2) 0.039(2) 0.037(2) 0.0066(18) 0.0018(17) 0.0018(18)
O8 0.035(2) 0.035(2) 0.032(2) -0.0082(17) 0.0084(17) -0.0028(17)
O9 0.035(2) 0.032(2) 0.035(2) -0.0027(17) 0.0188(17) -0.0033(17)
Nd1 0.02271(15) 0.01980(15) 0.02161(15) -0.00043(10) 0.00651(10) 0.00214(10)
Cl1 0.054(4) 0.065(4) 0.076(4) 0.021(2) 0.032(3) 0.005(3)
Cl2 0.037(2) 0.048(3) 0.058(3) -0.011(2) 0.006(2) 0.009(2)
Cl3 0.036(2) 0.0294(17) 0.043(2) -0.0061(15) 0.009(2) 0.0010(16)
N1 0.060(8) 0.051(8) 0.074(10) -0.038(8) 0.004(7) 0.014(6)
N2 0.055(8) 0.056(8) 0.091(11) 0.035(8) 0.025(7) 0.033(8)
N3 0.115(16) 0.049(9) 0.20(2) 0.024(12) 0.129(18) 0.002(9)

loop_
_atom_type_symbol
_atom_type_description
_atom_type_scat_dispersion_real
_atom_type_scat_dispersion_imag
_atom_type_scat_source
C C 0.0181 0.0091 'International Tables Vol C Tables 4.2.6.8 and 6.1.1.4'
H H 0.0000 0.0000 'International Tables Vol C Tables 4.2.6.8 and 6.1.1.4'
N N 0.0311 0.0180 'International Tables Vol C Tables 4.2.6.8 and 6.1.1.4'
O O 0.0492 0.0322 'International Tables Vol C Tables 4.2.6.8 and 6.1.1.4'
Nd Nd -3.1807 10.9079 'International Tables Vol C Tables 4.2.6.8 and 6.1.1.4'
Cl Cl 0.3639 0.7018 'International Tables Vol C Tables 4.2.6.8 and 6.1.1.4'

loop_
_geom_angle_atom_site_label_1
_geom_angle_atom_site_label_2
_geom_angle_atom_site_label_3
_geom_angle
_geom_angle_site_symmetry_1
_geom_angle_site_symmetry_3
O2 C1 C3 124.5(5) . .
O2 C1 C2 116.5(5) . .
C3 C1 C2 119.0(5) . .
O1 C2 C3 125.6(6) . 5_666
O1 C2 C1 115.5(5) . .
C3 C2 C1 118.9(5) 5_666 .
C1 C3 C2 121.9(5) . 5_666
C1 C3 Cl1 118.8(6) . .
C2 C3 Cl1 119.0(6) 5_666 .
C1 C3 C19 116.6(10) . .
C2 C3 C19 121.2(10) 5_666 .
Cl1 C3 C19 2.2(12) . .
O3 C4 C6 125.1(5) . 5_566
O3 C4 C5 116.5(4) . .
C6 C4 C5 118.4(4) 5_566 .
O4 C5 C6 125.1(5) . .
O4 C5 C4 114.8(4) . .
C6 C5 C4 120.1(5) . .
C5 C6 C4 121.6(5) . 5_566
C5 C6 Cl2 118.3(4) . .
C4 C6 Cl2 120.0(4) 5_566 .
C5 C6 C20 117.4(8) . .
C4 C6 C20 120.0(7) 5_566 .
Cl2 C6 C20 13.4(5) . .
O5 C7 C9 124.7(5) . 7_556
O5 C7 C8 116.2(4) . .
C9 C7 C8 119.1(5) 7_556 .
O6 C8 C9 124.5(5) . .
O6 C8 C7 116.2(4) . .
C9 C8 C7 119.2(4) . .
C8 C9 C7 121.7(5) . 7_556
C8 C9 C21 115.3(8) . .
C7 C9 C21 122.1(8) 7_556 .
C8 C9 Cl3 120.1(4) . .
C7 C9 Cl3 118.1(4) 7_556 .
C21 C9 Cl3 13.6(6) . .
O7 C10 N4 124.1(6) . .
O8 C13 N5 124.9(6) . .
O9 C16 N6 125.6(6) . .
C10 N4 C11 121.4(6) . .
C10 N4 C12 120.3(6) . .
C11 N4 C12 118.4(6) . .
C13 N5 C14 120.8(6) . .
C13 N5 C15 120.6(6) . .
C14 N5 C15 118.4(6) . .
C16 N6 C18 121.5(7) . .
C16 N6 C17 120.7(6) . .
C18 N6 C17 117.8(7) . .
C2 O1 Nd1 120.5(4) . .
C1 O2 Nd1 122.8(3) . .
C4 O3 Nd1 122.6(3) . .
C5 O4 Nd1 123.3(3) . .
C7 O5 Nd1 123.0(3) . .
C8 O6 Nd1 120.8(3) . .
C10 O7 Nd1 147.5(4) . .
C13 O8 Nd1 125.5(4) . .
C16 O9 Nd1 133.8(4) . .
O7 Nd1 O8 83.53(15) . .
O7 Nd1 O9 75.61(14) . .
O8 Nd1 O9 75.51(14) . .
O7 Nd1 O5 83.09(13) . .
O8 Nd1 O5 140.95(13) . .
O9 Nd1 O5 135.07(13) . .
O7 Nd1 O2 136.76(13) . .
O8 Nd1 O2 84.57(14) . .
O9 Nd1 O2 139.89(13) . .
O5 Nd1 O2 80.55(12) . .
O7 Nd1 O4 142.17(13) . .
O8 Nd1 O4 73.75(13) . .
O9 Nd1 O4 69.71(13) . .
O5 Nd1 O4 132.87(12) . .
O2 Nd1 O4 71.44(12) . .
O7 Nd1 O3 137.94(13) . .
O8 Nd1 O3 135.48(13) . .
O9 Nd1 O3 96.93(14) . .
O5 Nd1 O3 73.45(12) . .
O2 Nd1 O3 73.50(13) . .
O4 Nd1 O3 62.76(12) . .
O7 Nd1 O6 71.13(14) . .
O8 Nd1 O6 142.70(13) . .
O9 Nd1 O6 72.02(12) . .
O5 Nd1 O6 63.73(11) . .
O2 Nd1 O6 132.55(13) . .
O4 Nd1 O6 110.55(12) . .
O3 Nd1 O6 67.27(13) . .
O7 Nd1 O1 73.95(13) . .
O8 Nd1 O1 74.03(13) . .
O9 Nd1 O1 138.77(14) . .
O5 Nd1 O1 67.04(12) . .
O2 Nd1 O1 62.81(13) . .
O4 Nd1 O1 125.51(13) . .
O3 Nd1 O1 124.29(13) . .
O6 Nd1 O1 121.73(12) . .
N2 Cl1 C3 168.0(16) . .
N1 Cl2 C6 172.7(13) . .
N3 Cl3 C9 174(2) . .
N2 C19 C3 163(2) . .
N1 C20 C6 145.4(17) . .
N3 C21 C9 148(2) . .
Cl2 N1 C20 26.1(11) . .
C19 N2 Cl1 5(2) . .
Cl3 N3 C21 23.5(12) . .
Cl4B C1S Cl5B 133.8(14) . .
Cl4B C1S Cl5 105.3(12) . .
Cl5B C1S Cl5 31.5(5) . .
Cl4B C1S Cl4 26.9(5) . .
Cl5B C1S Cl4 122.8(12) . .
Cl5 C1S Cl4 104.8(10) . .

loop_
_geom_bond_atom_site_label_1
_geom_bond_atom_site_label_2
_geom_bond_distance
_geom_bond_site_symmetry_2
C1 O2 1.258(7) .
C1 C3 1.401(8) .
C1 C2 1.530(8) .
C2 O1 1.243(7) .
C2 C3 1.411(8) 5_666
C3 C2 1.411(8) 5_666
C3 Cl1 1.691(14) .
C3 C19 1.77(3) .
C4 O3 1.238(6) .
C4 C6 1.428(7) 5_566
C4 C5 1.534(7) .
C5 O4 1.252(7) .
C5 C6 1.397(7) .
C6 C4 1.428(7) 5_566
C6 Cl2 1.692(7) .
C6 C20 1.77(2) .
C7 O5 1.256(6) .
C7 C9 1.402(7) 7_556
C7 C8 1.529(7) .
C8 O6 1.251(6) .
C8 C9 1.400(7) .
C9 C7 1.402(7) 7_556
C9 C21 1.66(2) .
C9 Cl3 1.745(7) .
C10 O7 1.245(7) .
C10 N4 1.307(8) .
C11 N4 1.438(10) .
C12 N4 1.478(9) .
C13 O8 1.239(7) .
C13 N5 1.318(8) .
C14 N5 1.453(9) .
C15 N5 1.464(9) .
C16 O9 1.227(7) .
C16 N6 1.320(8) .
C17 N6 1.449(10) .
C18 N6 1.447(10) .
O1 Nd1 2.561(4) .
O2 Nd1 2.480(4) .
O3 Nd1 2.511(4) .
O4 Nd1 2.505(4) .
O5 Nd1 2.465(4) .
O6 Nd1 2.529(4) .
O7 Nd1 2.421(4) .
O8 Nd1 2.451(4) .
O9 Nd1 2.460(4) .
Cl1 N2 0.925(15) .
Cl2 N1 0.896(13) .
Cl3 N3 0.830(15) .
C19 N2 0.85(3) .
C20 N1 0.92(2) .
C21 N3 1.01(3) .
C1S Cl4B 1.422(18) .
C1S Cl5B 1.605(19) .
C1S Cl5 1.81(2) .
C1S Cl4 1.913(19) .
